data_4128852
loop_
_publ_author_name
'Bhardwaj, Rajni M.'
'McMahon, Jennifer A.'
'Nyman, Jonas'
'Price, Louise S.'
'Konar, Sumit'
'Oswald, Iain D. H.'
'Pulham, Colin R.'
'Price, Sarah L.'
'Reutzel-Edens, Susan M'

_publ_section_title
;
 A Prolific Solvate Former, Galunisertib, under the Pressure of Crystal
 Structure Prediction, Produces Ten Diverse Polymorphs.
;
_journal_issue 35
_journal_name_full 'Journal of the American Chemical Society'
_journal_page_first 13887
_journal_page_last 13897
_journal_paper_doi 10.1021/jacs.9b06634
_journal_volume 141
_journal_year 2019
_chemical_formula_moiety 'C22 H19 N5 O, H2 O'
_chemical_formula_sum 'C22 H21 N5 O2'
_chemical_formula_weight 387.44
_space_group_crystal_system monoclinic
_space_group_IT_number 14
_space_group_name_Hall '-P 2yn'
_space_group_name_H-M_alt 'P 1 21/n 1'
_atom_sites_solution_hydrogens mixed
_audit_creation_method SHELXL-2018/3
_cell_angle_alpha 90
_cell_angle_beta 94.954(3)
_cell_angle_gamma 90
_cell_formula_units_Z 4
_cell_length_a 9.0505(7)
_cell_length_b 11.3624(9)
_cell_length_c 19.1323(16)
_cell_measurement_reflns_used 4091
_cell_measurement_temperature 100(2)
_cell_measurement_theta_max 25.95
_cell_measurement_theta_min 2.88
_cell_volume 1960.1(3)
_computing_cell_refinement 'SAINT 7.46A (Bruker-AXS, 2011)'
_computing_data_collection 'APEX2 v2011.4.0 (Bruker-AXS, 2011)'
_computing_data_reduction 'SAINT 7.46A (Bruker-AXS, 2011)'
_computing_structure_refinement 'SHELXL-2018/3 (Sheldrick, 2018)'
_computing_structure_solution 'SHELXL-2018/3 (Sheldrick, 2018)'
_diffrn_ambient_temperature 100(2)
_diffrn_detector_area_resol_mean 10.4
_diffrn_measured_fraction_theta_full 0.997
_diffrn_measured_fraction_theta_max 0.993
_diffrn_measurement_device_type 'Bruker Photon 100 CMOS'
_diffrn_measurement_method '\f and \w scans'
_diffrn_radiation_monochromator 'Triumph graphite'
_diffrn_radiation_source 'fine-focus sealed tube'
_diffrn_radiation_type MoK\a
_diffrn_radiation_wavelength 0.71073
_diffrn_reflns_av_R_equivalents 0.0780
_diffrn_reflns_av_unetI/netI 0.0536
_diffrn_reflns_Laue_measured_fraction_full 0.997
_diffrn_reflns_Laue_measured_fraction_max 0.993
_diffrn_reflns_limit_h_max 11
_diffrn_reflns_limit_h_min -11
_diffrn_reflns_limit_k_max 14
_diffrn_reflns_limit_k_min -14
_diffrn_reflns_limit_l_max 23
_diffrn_reflns_limit_l_min -23
_diffrn_reflns_number 18939
_diffrn_reflns_point_group_measured_fraction_full 0.997
_diffrn_reflns_point_group_measured_fraction_max 0.993
_diffrn_reflns_theta_full 25.242
_diffrn_reflns_theta_max 26.296
_diffrn_reflns_theta_min 3.007
_diffrn_source 'fine-focus sealed tube'
_exptl_absorpt_coefficient_mu 0.088
_exptl_absorpt_correction_T_max 0.7454
_exptl_absorpt_correction_T_min 0.6566
_exptl_absorpt_correction_type multi-scan
_exptl_absorpt_process_details 'SADABS (Sheldrick, 2009)'
_exptl_crystal_colour colorless
_exptl_crystal_density_diffrn 1.313
_exptl_crystal_density_method 'not measured'
_exptl_crystal_description acicular
_exptl_crystal_F_000 816
_exptl_crystal_size_max 0.160
_exptl_crystal_size_mid 0.031
_exptl_crystal_size_min 0.029
_refine_diff_density_max 0.478
_refine_diff_density_min -0.236
_refine_diff_density_rms 0.057
_refine_ls_extinction_coef 0.0048(10)
_refine_ls_extinction_expression Fc^*^=kFc[1+0.001xFc^2^\l^3^/sin(2\q)]^-1/4^
_refine_ls_extinction_method 'SHELXL-2018/3 (Sheldrick 2018)'
_refine_ls_goodness_of_fit_ref 1.035
_refine_ls_hydrogen_treatment mixed
_refine_ls_matrix_type full
_refine_ls_number_parameters 272
_refine_ls_number_reflns 3946
_refine_ls_number_restraints 2
_refine_ls_restrained_S_all 1.036
_refine_ls_R_factor_all 0.0916
_refine_ls_R_factor_gt 0.0630
_refine_ls_shift/su_max 0.007
_refine_ls_shift/su_mean 0.000
_refine_ls_structure_factor_coef Fsqd
_refine_ls_weighting_details 'w=1/[\s^2^(Fo^2^)+(0.0415P)^2^+3.2517P] where P=(Fo^2^+2Fc^2^)/3'
_refine_ls_weighting_scheme calc
_refine_ls_wR_factor_gt 0.1317
_refine_ls_wR_factor_ref 0.1437
_reflns_Friedel_coverage 0.000
_reflns_number_gt 2930
_reflns_number_total 3946
_reflns_threshold_expression 'I > 2\s(I)'
_cod_data_source_file ja9b06634_si_001.cif
_cod_data_source_block Galunisertib_monohydrate
_cod_original_sg_symbol_H-M 'P 21/n'
_cod_database_code 4128852
_shelx_shelxl_version_number 2018/3
_shelx_space_group_comment
;
The symmetry employed for this shelxl refinement is uniquely defined
by the following loop, which should always be used as a source of
symmetry information in preference to the above space-group names.
They are only intended as comments.
;
_shelx_estimated_absorpt_t_min 0.986
_shelx_estimated_absorpt_t_max 0.997

loop_
_space_group_symop_operation_xyz
'x, y, z'
'-x+1/2, y+1/2, -z+1/2'
'-x, -y, -z'
'x-1/2, -y-1/2, z-1/2'

loop_
_atom_site_label
_atom_site_type_symbol
_atom_site_fract_x
_atom_site_fract_y
_atom_site_fract_z
_atom_site_U_iso_or_equiv
_atom_site_adp_type
_atom_site_occupancy
_atom_site_site_symmetry_order
_atom_site_calc_flag
_atom_site_refinement_flags_posn
_atom_site_refinement_flags_adp
O1 O 0.8069(2) 0.50677(16) 0.01176(9) 0.0227(4) Uani 1 1 d . .
C21 C 0.8505(3) 0.5701(2) 0.06226(12) 0.0161(5) Uani 1 1 d . .
N1 N 0.4031(2) 0.84395(18) 0.17429(11) 0.0169(5) Uani 1 1 d . .
C5 C 0.7772(3) 0.7306(2) 0.14418(12) 0.0151(5) Uani 1 1 d . .
H12 H 0.878968 0.745538 0.157614 0.018 Uiso 1 1 calc R U
C9 C 0.5156(3) 0.7776(2) 0.15127(12) 0.0137(5) Uani 1 1 d . .
C3 C 0.7029(3) 0.8984(2) 0.21719(12) 0.0154(5) Uani 1 1 d . .
C4 C 0.6680(3) 0.8009(2) 0.17184(12) 0.0143(5) Uani 1 1 d . .
C2 C 0.5886(3) 0.9661(2) 0.23659(14) 0.0186(6) Uani 1 1 d . .
H9 H 0.608352 1.033490 0.265261 0.022 Uiso 1 1 calc R U
C6 C 0.7387(3) 0.6408(2) 0.09808(12) 0.0153(5) Uani 1 1 d . .
C8 C 0.4789(3) 0.6822(2) 0.10569(13) 0.0187(6) Uani 1 1 d . .
H5 H 0.377684 0.664133 0.092981 0.022 Uiso 1 1 calc R U
C7 C 0.5869(3) 0.6159(2) 0.07978(13) 0.0192(6) Uani 1 1 d . .
H4 H 0.560109 0.552251 0.049073 0.023 Uiso 1 1 calc R U
C1 C 0.4411(3) 0.9356(2) 0.21390(13) 0.0184(5) Uani 1 1 d . .
H8 H 0.364018 0.984454 0.228180 0.022 Uiso 1 1 calc R U
N3 N 1.0714(2) 0.92584(19) 0.30605(11) 0.0187(5) Uani 1 1 d . .
C11 C 0.9590(3) 1.0056(2) 0.21716(13) 0.0164(5) Uani 1 1 d . .
C10 C 0.8593(3) 0.9236(2) 0.24356(13) 0.0154(5) Uani 1 1 d . .
N2 N 1.0899(2) 1.00760(19) 0.25677(11) 0.0187(5) Uani 1 1 d . .
C15 C 0.9380(3) 0.8748(2) 0.30105(13) 0.0180(6) Uani 1 1 d . .
C12 C 1.1728(3) 0.8855(3) 0.36427(14) 0.0259(6) Uani 1 1 d . .
H17A H 1.182494 0.944134 0.402688 0.031 Uiso 1 1 calc R U
H17B H 1.272181 0.867946 0.348964 0.031 Uiso 1 1 calc R U
C14 C 0.9279(3) 0.7878(3) 0.35935(14) 0.0275(6) Uani 1 1 d . .
H19A H 0.884489 0.712291 0.341801 0.033 Uiso 1 1 calc R U
H19B H 0.868748 0.819129 0.396370 0.033 Uiso 1 1 calc R U
C13 C 1.0948(3) 0.7737(3) 0.38637(15) 0.0299(7) Uani 1 1 d . .
H18A H 1.105569 0.765042 0.438047 0.036 Uiso 1 1 calc R U
H18B H 1.137702 0.703390 0.365203 0.036 Uiso 1 1 calc R U
N4 N 0.8509(3) 1.0213(2) 0.10045(12) 0.0246(5) Uani 1 1 d . .
C16 C 0.9350(3) 1.0745(2) 0.15234(13) 0.0182(5) Uani 1 1 d . .
C20 C 0.8277(3) 1.0758(3) 0.03876(15) 0.0311(7) Uani 1 1 d . .
C19 C 0.8851(3) 1.1860(3) 0.02673(16) 0.0341(7) Uani 1 1 d . .
H24 H 0.867723 1.222287 -0.017947 0.041 Uiso 1 1 calc R U
C17 C 0.9948(3) 1.1860(3) 0.14486(16) 0.0297(7) Uani 1 1 d . .
H26 H 1.052235 1.222649 0.182658 0.036 Uiso 1 1 calc R U
C18 C 0.9681(4) 1.2423(3) 0.08056(17) 0.0371(8) Uani 1 1 d . .
H25 H 1.006560 1.318832 0.073754 0.045 Uiso 1 1 calc R U
C22 C 0.7387(5) 1.0092(3) -0.01827(18) 0.0555(11) Uani 1 1 d . .
H27A H 0.632814 1.017105 -0.012019 0.083 Uiso 1 1 calc R U
H27B H 0.766553 0.925861 -0.015915 0.083 Uiso 1 1 calc R U
H1 H 0.758708 1.041235 -0.064069 0.083 Uiso 1 1 calc R U
N5 N 0.9934(2) 0.57938(18) 0.08501(11) 0.0184(5) Uani 1 1 d . .
H1A H 1.060623 0.539845 0.064063 0.022 Uiso 1 1 calc R U
H1B H 1.020591 0.625071 0.120985 0.022 Uiso 1 1 calc R U
O1W O 0.1692(2) 0.68668(18) 0.20494(11) 0.0258(5) Uani 1 1 d D .
H1W H 0.174(6) 0.751(3) 0.180(2) 0.105(19) Uiso 1 1 d D .
H2W H 0.238(4) 0.634(3) 0.219(2) 0.068(13) Uiso 1 1 d D .

loop_
_atom_site_aniso_label
_atom_site_aniso_U_11
_atom_site_aniso_U_22
_atom_site_aniso_U_33
_atom_site_aniso_U_23
_atom_site_aniso_U_13
_atom_site_aniso_U_12
O1 0.0237(10) 0.0273(10) 0.0170(9) -0.0090(8) 0.0007(7) 0.0044(8)
C21 0.0214(13) 0.0134(12) 0.0141(12) 0.0016(10) 0.0036(10) 0.0028(10)
N1 0.0119(10) 0.0192(11) 0.0195(11) 0.0004(9) 0.0009(8) -0.0001(9)
C5 0.0124(12) 0.0172(12) 0.0158(12) 0.0016(10) 0.0011(9) -0.0008(10)
C9 0.0114(12) 0.0167(12) 0.0132(12) 0.0029(10) 0.0019(9) -0.0002(10)
C3 0.0163(13) 0.0147(12) 0.0151(12) 0.0027(10) 0.0012(10) -0.0006(10)
C4 0.0138(12) 0.0150(12) 0.0144(12) 0.0015(9) 0.0021(9) -0.0008(10)
C2 0.0172(13) 0.0156(12) 0.0230(14) -0.0070(10) 0.0018(10) -0.0005(10)
C6 0.0168(13) 0.0156(12) 0.0139(12) 0.0012(10) 0.0029(10) 0.0013(10)
C8 0.0110(12) 0.0250(14) 0.0197(13) -0.0029(11) -0.0010(10) -0.0040(11)
C7 0.0211(14) 0.0199(13) 0.0162(13) -0.0064(10) -0.0007(10) -0.0037(11)
C1 0.0149(13) 0.0169(12) 0.0243(14) -0.0017(11) 0.0067(10) 0.0018(10)
N3 0.0155(11) 0.0208(11) 0.0190(11) -0.0013(9) -0.0023(8) 0.0020(9)
C11 0.0116(12) 0.0166(12) 0.0212(13) -0.0067(10) 0.0013(10) -0.0004(10)
C10 0.0158(12) 0.0147(12) 0.0161(12) -0.0060(10) 0.0025(10) 0.0012(10)
N2 0.0178(11) 0.0210(11) 0.0176(11) -0.0008(9) 0.0024(8) 0.0005(9)
C15 0.0176(13) 0.0160(12) 0.0207(13) -0.0080(10) 0.0037(10) -0.0005(10)
C12 0.0204(14) 0.0358(16) 0.0200(14) -0.0012(12) -0.0074(11) 0.0075(12)
C14 0.0300(16) 0.0304(16) 0.0212(14) 0.0024(12) -0.0027(12) 0.0003(13)
C13 0.0312(16) 0.0329(16) 0.0245(15) 0.0059(13) -0.0034(12) 0.0041(13)
N4 0.0262(13) 0.0244(12) 0.0225(12) -0.0006(10) -0.0024(10) -0.0079(10)
C16 0.0140(12) 0.0200(13) 0.0207(13) -0.0038(11) 0.0018(10) 0.0000(10)
C20 0.0340(17) 0.0302(16) 0.0276(16) 0.0051(13) -0.0050(13) -0.0068(13)
C19 0.0342(17) 0.0364(17) 0.0304(17) 0.0153(14) -0.0043(13) -0.0054(14)
C17 0.0285(16) 0.0289(15) 0.0302(16) 0.0009(13) -0.0069(12) -0.0109(13)
C18 0.0369(18) 0.0296(16) 0.0429(19) 0.0122(14) -0.0075(14) -0.0123(14)
C22 0.079(3) 0.052(2) 0.0310(19) 0.0114(17) -0.0227(18) -0.023(2)
N5 0.0154(11) 0.0198(11) 0.0207(11) -0.0083(9) 0.0054(9) 0.0030(9)
O1W 0.0211(10) 0.0256(11) 0.0307(11) 0.0001(9) 0.0018(8) -0.0015(9)

loop_
_atom_type_symbol
_atom_type_description
_atom_type_scat_dispersion_real
_atom_type_scat_dispersion_imag
_atom_type_scat_source
C C 0.0033 0.0016 'International Tables Vol C Tables 4.2.6.8 and 6.1.1.4'
H H 0.0000 0.0000 'International Tables Vol C Tables 4.2.6.8 and 6.1.1.4'
N N 0.0061 0.0033 'International Tables Vol C Tables 4.2.6.8 and 6.1.1.4'
O O 0.0106 0.0060 'International Tables Vol C Tables 4.2.6.8 and 6.1.1.4'

loop_
_geom_angle_atom_site_label_1
_geom_angle_atom_site_label_2
_geom_angle_atom_site_label_3
_geom_angle
O1 C21 N5 122.3(2)
O1 C21 C6 118.9(2)
N5 C21 C6 118.8(2)
C1 N1 C9 117.1(2)
C6 C5 C4 121.0(2)
N1 C9 C8 118.6(2)
N1 C9 C4 122.5(2)
C8 C9 C4 118.8(2)
C2 C3 C4 118.0(2)
C2 C3 C10 121.3(2)
C4 C3 C10 120.7(2)
C5 C4 C3 122.9(2)
C5 C4 C9 119.0(2)
C3 C4 C9 118.0(2)
C3 C2 C1 119.8(2)
C5 C6 C7 119.5(2)
C5 C6 C21 123.1(2)
C7 C6 C21 117.2(2)
C7 C8 C9 120.8(2)
C8 C7 C6 120.7(2)
N1 C1 C2 124.4(2)
C15 N3 N2 114.6(2)
C15 N3 C12 115.1(2)
N2 N3 C12 130.2(2)
N2 C11 C10 111.4(2)
N2 C11 C16 121.6(2)
C10 C11 C16 126.8(2)
C15 C10 C11 104.4(2)
C15 C10 C3 127.3(2)
C11 C10 C3 128.3(2)
N3 N2 C11 103.0(2)
N3 C15 C10 106.6(2)
N3 C15 C14 110.3(2)
C10 C15 C14 143.2(2)
N3 C12 C13 101.4(2)
C15 C14 C13 101.2(2)
C12 C13 C14 106.2(2)
C20 N4 C16 118.8(2)
N4 C16 C17 122.4(2)
N4 C16 C11 114.7(2)
C17 C16 C11 122.9(2)
N4 C20 C19 122.4(3)
N4 C20 C22 116.3(3)
C19 C20 C22 121.4(3)
C18 C19 C20 119.0(3)
C18 C17 C16 118.2(3)
C19 C18 C17 119.3(3)

loop_
_geom_bond_atom_site_label_1
_geom_bond_atom_site_label_2
_geom_bond_distance
O1 C21 1.241(3)
C21 N5 1.333(3)
C21 C6 1.503(3)
N1 C1 1.316(3)
N1 C9 1.370(3)
C5 C6 1.374(3)
C5 C4 1.409(3)
C9 C8 1.413(3)
C9 C4 1.426(3)
C3 C2 1.366(3)
C3 C4 1.426(3)
C3 C10 1.489(3)
C2 C1 1.411(3)
C6 C7 1.417(3)
C8 C7 1.361(4)
N3 C15 1.335(3)
N3 N2 1.344(3)
N3 C12 1.455(3)
C11 N2 1.350(3)
C11 C10 1.420(3)
C11 C16 1.466(4)
C10 C15 1.375(4)
C15 C14 1.499(4)
C12 C13 1.531(4)
C14 C13 1.562(4)
N4 C20 1.333(4)
N4 C16 1.342(3)
C16 C17 1.390(4)
C20 C19 1.383(4)
C20 C22 1.503(4)
C19 C18 1.378(4)
C17 C18 1.389(4)

loop_
_geom_torsion_atom_site_label_1
_geom_torsion_atom_site_label_2
_geom_torsion_atom_site_label_3
_geom_torsion_atom_site_label_4
_geom_torsion
C1 N1 C9 C8 -176.8(2)
C1 N1 C9 C4 3.6(3)
C6 C5 C4 C3 -177.0(2)
C6 C5 C4 C9 0.0(3)
C2 C3 C4 C5 175.0(2)
C10 C3 C4 C5 -6.2(4)
C2 C3 C4 C9 -2.0(3)
C10 C3 C4 C9 176.8(2)
N1 C9 C4 C5 -178.2(2)
C8 C9 C4 C5 2.2(3)
N1 C9 C4 C3 -1.1(3)
C8 C9 C4 C3 179.3(2)
C4 C3 C2 C1 2.5(4)
C10 C3 C2 C1 -176.3(2)
C4 C5 C6 C7 -2.1(4)
C4 C5 C6 C21 174.5(2)
O1 C21 C6 C5 -166.2(2)
N5 C21 C6 C5 12.5(4)
O1 C21 C6 C7 10.5(3)
N5 C21 C6 C7 -170.8(2)
N1 C9 C8 C7 178.1(2)
C4 C9 C8 C7 -2.3(4)
C9 C8 C7 C6 0.2(4)
C5 C6 C7 C8 2.0(4)
C21 C6 C7 C8 -174.8(2)
C9 N1 C1 C2 -3.1(4)
C3 C2 C1 N1 0.1(4)
N2 C11 C10 C15 -0.7(3)
C16 C11 C10 C15 174.2(2)
N2 C11 C10 C3 177.2(2)
C16 C11 C10 C3 -7.9(4)
C2 C3 C10 C15 94.0(3)
C4 C3 C10 C15 -84.7(3)
C2 C3 C10 C11 -83.5(3)
C4 C3 C10 C11 97.8(3)
C15 N3 N2 C11 -1.3(3)
C12 N3 N2 C11 179.6(2)
C10 C11 N2 N3 1.2(3)
C16 C11 N2 N3 -174.0(2)
N2 N3 C15 C10 0.9(3)
C12 N3 C15 C10 -179.9(2)
N2 N3 C15 C14 -178.5(2)
C12 N3 C15 C14 0.7(3)
C11 C10 C15 N3 -0.1(3)
C3 C10 C15 N3 -178.0(2)
C11 C10 C15 C14 178.9(3)
C3 C10 C15 C14 0.9(5)
C15 N3 C12 C13 14.2(3)
N2 N3 C12 C13 -166.7(2)
N3 C15 C14 C13 -15.0(3)
C10 C15 C14 C13 166.0(3)
N3 C12 C13 C14 -22.6(3)
C15 C14 C13 C12 23.1(3)
C20 N4 C16 C17 2.2(4)
C20 N4 C16 C11 -177.7(2)
N2 C11 C16 N4 143.0(2)
C10 C11 C16 N4 -31.4(4)
N2 C11 C16 C17 -36.9(4)
C10 C11 C16 C17 148.7(3)
C16 N4 C20 C19 -1.1(4)
C16 N4 C20 C22 177.1(3)
N4 C20 C19 C18 -0.7(5)
C22 C20 C19 C18 -178.9(3)
N4 C16 C17 C18 -1.4(4)
C11 C16 C17 C18 178.5(3)
C20 C19 C18 C17 1.5(5)
C16 C17 C18 C19 -0.5(5)
